data_7114107
loop_
_publ_author_name
'Qin, Zengquan'
'Jennings, Michael C.'
'Puddephatt, Richard J.'

_publ_section_title
;
 Crosslinking a palladium(ii) polymer gives a laminated sheet structure
;
_journal_issue 4
_journal_name_full 'Chemical Communications'
_journal_page_first 354
_journal_paper_doi 10.1039/b110307e
_journal_year 2002
_chemical_formula_sum 'C100.75 H95.5 F12 N10 O20.25 P4 Pd2 S4'
_chemical_formula_weight 2463.29
_chemical_name_systematic
; 
? 
;
_space_group_IT_number 14
_symmetry_cell_setting monoclinic
_symmetry_space_group_name_Hall '-P 2yn'
_symmetry_space_group_name_H-M 'P 1 21/n 1'
_atom_sites_solution_hydrogens geom
_atom_sites_solution_primary direct
_atom_sites_solution_secondary difmap
_audit_creation_method SHELXL-97
_cell_angle_alpha 90.00
_cell_angle_beta 91.1810(10)
_cell_angle_gamma 90.00
_cell_formula_units_Z 4
_cell_length_a 20.0823(2)
_cell_length_b 18.8209(2)
_cell_length_c 29.9815(5)
_cell_measurement_temperature 200(2)
_cell_volume 11329.6(3)
_computing_cell_refinement 'Nonius DENZO'
_computing_data_collection 'Nonius COLLECT'
_computing_data_reduction 'Nonius DENZO'
_computing_molecular_graphics 'Bruker SHELXTL'
_computing_publication_material 'Bruker SHELXTL'
_computing_structure_refinement 'SHELXL-97 (Sheldrick, 1997)'
_computing_structure_solution 'SHELXS-97 (Sheldrick, 1990)'
_diffrn_ambient_temperature 200(2)
_diffrn_measured_fraction_theta_full 0.997
_diffrn_measured_fraction_theta_max 0.997
_diffrn_measurement_device_type 'Nonius Kappa-CCD'
_diffrn_measurement_method 'phi/omega scans'
_diffrn_radiation_monochromator graphite
_diffrn_radiation_source 'fine-focus sealed tube'
_diffrn_radiation_type MoK\a
_diffrn_radiation_wavelength 0.71073
_diffrn_reflns_av_R_equivalents 0.090
_diffrn_reflns_av_sigmaI/netI 0.0664
_diffrn_reflns_limit_h_max 26
_diffrn_reflns_limit_h_min -26
_diffrn_reflns_limit_k_max 24
_diffrn_reflns_limit_k_min -24
_diffrn_reflns_limit_l_max 38
_diffrn_reflns_limit_l_min -38
_diffrn_reflns_number 98561
_diffrn_reflns_theta_full 27.49
_diffrn_reflns_theta_max 27.49
_diffrn_reflns_theta_min 2.56
_exptl_absorpt_coefficient_mu 0.536
_exptl_absorpt_correction_T_max 0.8889
_exptl_absorpt_correction_T_min 0.7393
_exptl_absorpt_correction_type none
_exptl_crystal_colour colorless
_exptl_crystal_density_diffrn 1.444
_exptl_crystal_density_method 'not measured'
_exptl_crystal_description shoebox
_exptl_crystal_F_000 5024
_exptl_crystal_size_max 0.625
_exptl_crystal_size_mid 0.35
_exptl_crystal_size_min 0.275
_refine_diff_density_max 5.169
_refine_diff_density_min -1.419
_refine_diff_density_rms 0.174
_refine_ls_extinction_method none
_refine_ls_goodness_of_fit_ref 1.159
_refine_ls_hydrogen_treatment mixed
_refine_ls_matrix_type full
_refine_ls_number_parameters 1309
_refine_ls_number_reflns 25914
_refine_ls_number_restraints 0
_refine_ls_restrained_S_all 1.159
_refine_ls_R_factor_all 0.1618
_refine_ls_R_factor_gt 0.1382
_refine_ls_shift/su_max 0.261
_refine_ls_shift/su_mean 0.011
_refine_ls_structure_factor_coef Fsqd
_refine_ls_weighting_details 'calc w=1/[\s^2^(Fo^2^)+(0.0651P)^2^+262.6234P] where P=(Fo^2^+2Fc^2^)/3'
_refine_ls_weighting_scheme calc
_refine_ls_wR_factor_gt 0.3370
_refine_ls_wR_factor_ref 0.3467
_reflns_number_gt 19203
_reflns_number_total 25914
_reflns_threshold_expression >2sigma(I)
_cod_data_source_file b110307e.txt
_cod_data_source_block 01040
_cod_depositor_comments
;
The following automatic conversions were performed:

'_symmetry_cell_setting' value 'Monoclinic' changed to 'monoclinic'
according to
/usr/data/users/saulius/automatic-downloads/retrospective/RSC/lib/dictionaries/cif_core.dic
dictionary named 'cif_core.dic' version 2.4.2 from 2011-04-26.

Automatic conversion script
Id: cif_fix_values 2281 2013-09-26 08:29:07Z andrius 
;
_cod_original_sg_symbol_H-M P21/n
_cod_original_formula_sum 'C100.75 H95.50 F12 N10 O20.25 P4 Pd2 S4'
_cod_database_code 7114107

loop_
_symmetry_equiv_pos_as_xyz
'x, y, z'
'-x+1/2, y+1/2, -z+1/2'
'-x, -y, -z'
'x-1/2, -y-1/2, z-1/2'

loop_
_atom_site_label
_atom_site_type_symbol
_atom_site_fract_x
_atom_site_fract_y
_atom_site_fract_z
_atom_site_U_iso_or_equiv
_atom_site_adp_type
_atom_site_occupancy
_atom_site_symmetry_multiplicity
_atom_site_calc_flag
_atom_site_refinement_flags
Pd1 Pd 0.74621(4) 0.22466(4) 0.64928(2) 0.02591(18) Uani 1 1 d .
Pd2 Pd 0.75106(4) 0.22399(4) 0.22785(2) 0.02925(19) Uani 1 1 d .
P1 P 0.81451(13) 0.16915(14) 0.69932(8) 0.0279(5) Uani 1 1 d .
P2 P 0.68178(13) 0.17882(14) 0.70281(8) 0.0277(5) Uani 1 1 d .
P3 P 0.67991(13) 0.18105(16) 0.17489(9) 0.0327(6) Uani 1 1 d .
P4 P 0.81186(13) 0.18848(16) 0.16979(9) 0.0326(6) Uani 1 1 d .
C1 C 0.7461(5) 0.1201(6) 0.7251(4) 0.034(2) Uani 1 1 d .
H1A H 0.7417 0.0708 0.7139 0.040 Uiso 1 1 calc R
H1B H 0.7489 0.1205 0.7581 0.040 Uiso 1 1 calc R
C2 C 0.7456(5) 0.1353(6) 0.1441(4) 0.039(3) Uani 1 1 d .
H2A H 0.7491 0.0842 0.1514 0.046 Uiso 1 1 calc R
H2B H 0.7416 0.1421 0.1114 0.046 Uiso 1 1 calc R
C1A C 0.8592(3) 0.2221(4) 0.7396(2) 0.034(2) Uani 1 1 d G
C1B C 0.9189(3) 0.2518(4) 0.7262(2) 0.043(3) Uani 1 1 d G
H1BA H 0.9345 0.2430 0.6970 0.051 Uiso 1 1 calc R
C1C C 0.9559(3) 0.2942(4) 0.7554(3) 0.050(3) Uani 1 1 d G
H1CA H 0.9967 0.3145 0.7462 0.060 Uiso 1 1 calc R
C1D C 0.9332(4) 0.3070(4) 0.7982(3) 0.059(4) Uani 1 1 d G
H1DA H 0.9584 0.3361 0.8182 0.070 Uiso 1 1 calc R
C1E C 0.8734(4) 0.2774(5) 0.8116(2) 0.057(4) Uani 1 1 d G
H1EA H 0.8579 0.2862 0.8408 0.069 Uiso 1 1 calc R
C1F C 0.8365(3) 0.2350(5) 0.7824(2) 0.048(3) Uani 1 1 d G
H1FA H 0.7957 0.2147 0.7916 0.058 Uiso 1 1 calc R
C1G C 0.8727(3) 0.1038(4) 0.6794(2) 0.035(2) Uani 1 1 d G
C1H C 0.9123(4) 0.0679(4) 0.71059(19) 0.044(3) Uani 1 1 d G
H1HA H 0.9105 0.0803 0.7413 0.053 Uiso 1 1 calc R
C1I C 0.9545(4) 0.0140(4) 0.6969(3) 0.055(3) Uani 1 1 d G
H1IA H 0.9815 -0.0106 0.7182 0.066 Uiso 1 1 calc R
C1J C 0.9571(4) -0.0041(4) 0.6520(3) 0.058(4) Uani 1 1 d G
H1JA H 0.9860 -0.0410 0.6427 0.069 Uiso 1 1 calc R
C1K C 0.9176(4) 0.0318(5) 0.6208(2) 0.065(4) Uani 1 1 d G
H1KA H 0.9194 0.0195 0.5901 0.078 Uiso 1 1 calc R
C1L C 0.8754(4) 0.0858(4) 0.6345(2) 0.045(3) Uani 1 1 d G
H1LA H 0.8483 0.1104 0.6132 0.055 Uiso 1 1 calc R
C2A C 0.6058(3) 0.1339(4) 0.6878(3) 0.042(3) Uani 1 1 d G
C2B C 0.5497(4) 0.1748(4) 0.6780(4) 0.066(4) Uani 1 1 d G
H2BA H 0.5514 0.2250 0.6816 0.079 Uiso 1 1 calc R
C2C C 0.4912(3) 0.1424(5) 0.6632(4) 0.070(5) Uani 1 1 d G
H2CA H 0.4529 0.1703 0.6565 0.084 Uiso 1 1 calc R
C2D C 0.4887(3) 0.0690(5) 0.6581(4) 0.067(4) Uani 1 1 d G
H2DA H 0.4487 0.0468 0.6479 0.081 Uiso 1 1 calc R
C2E C 0.5448(4) 0.0281(4) 0.6678(4) 0.068(5) Uani 1 1 d G
H2EA H 0.5431 -0.0220 0.6643 0.082 Uiso 1 1 calc R
C2F C 0.6034(3) 0.0606(4) 0.6826(3) 0.052(3) Uani 1 1 d G
H2FA H 0.6417 0.0326 0.6893 0.062 Uiso 1 1 calc R
C2G C 0.6612(4) 0.2402(3) 0.7468(2) 0.034(2) Uani 1 1 d G
C2H C 0.6690(4) 0.3130(4) 0.7413(2) 0.038(2) Uani 1 1 d G
H2HA H 0.6852 0.3312 0.7140 0.045 Uiso 1 1 calc R
C2I C 0.6532(4) 0.3593(3) 0.7756(3) 0.044(3) Uani 1 1 d G
H2IA H 0.6585 0.4090 0.7718 0.053 Uiso 1 1 calc R
C2J C 0.6295(5) 0.3327(4) 0.8155(2) 0.057(4) Uani 1 1 d G
H2JA H 0.6186 0.3642 0.8390 0.068 Uiso 1 1 calc R
C2K C 0.6216(5) 0.2598(4) 0.8211(2) 0.069(5) Uani 1 1 d G
H2KA H 0.6054 0.2417 0.8484 0.083 Uiso 1 1 calc R
C2L C 0.6374(5) 0.2136(3) 0.7867(3) 0.057(4) Uani 1 1 d G
H2LA H 0.6321 0.1638 0.7905 0.069 Uiso 1 1 calc R
C3A C 0.6365(4) 0.2443(5) 0.1409(3) 0.044(3) Uani 1 1 d G
C3B C 0.6516(5) 0.2567(7) 0.0965(3) 0.097(7) Uani 1 1 d G
H3BA H 0.6873 0.2319 0.0832 0.116 Uiso 1 1 calc R
C3C C 0.6144(7) 0.3053(9) 0.0716(3) 0.133(11) Uani 1 1 d G
H3CA H 0.6247 0.3138 0.0413 0.160 Uiso 1 1 calc R
C3D C 0.5621(6) 0.3416(7) 0.0910(4) 0.115(9) Uani 1 1 d G
H3DA H 0.5367 0.3749 0.0740 0.138 Uiso 1 1 calc R
C3E C 0.5471(5) 0.3293(6) 0.1354(4) 0.076(5) Uani 1 1 d G
H3EA H 0.5114 0.3541 0.1487 0.092 Uiso 1 1 calc R
C3F C 0.5843(4) 0.2806(5) 0.1603(3) 0.053(3) Uani 1 1 d G
H3FA H 0.5740 0.2722 0.1907 0.064 Uiso 1 1 calc R
C3G C 0.6175(3) 0.1188(4) 0.1930(3) 0.039(3) Uani 1 1 d G
C3H C 0.5630(4) 0.1014(4) 0.1658(2) 0.045(3) Uani 1 1 d G
H3HA H 0.5586 0.1215 0.1369 0.054 Uiso 1 1 calc R
C3I C 0.5150(3) 0.0547(4) 0.1811(2) 0.046(3) Uani 1 1 d G
H3IA H 0.4777 0.0428 0.1625 0.055 Uiso 1 1 calc R
C3J C 0.5214(3) 0.0253(4) 0.2234(3) 0.046(3) Uani 1 1 d G
H3JA H 0.4886 -0.0067 0.2338 0.056 Uiso 1 1 calc R
C3K C 0.5760(4) 0.0426(5) 0.2506(2) 0.050(3) Uani 1 1 d G
H3KA H 0.5804 0.0225 0.2796 0.060 Uiso 1 1 calc R
C3L C 0.6240(3) 0.0894(5) 0.2354(2) 0.053(3) Uani 1 1 d G
H3LA H 0.6613 0.1012 0.2540 0.063 Uiso 1 1 calc R
C4A C 0.8304(4) 0.2610(4) 0.1330(2) 0.037(2) Uani 1 1 d G
C4B C 0.8694(5) 0.2489(4) 0.0960(3) 0.059(4) Uani 1 1 d G
H4BA H 0.8858 0.2025 0.0902 0.070 Uiso 1 1 calc R
C4C C 0.8843(5) 0.3046(5) 0.0674(3) 0.078(5) Uani 1 1 d G
H4CA H 0.9109 0.2963 0.0421 0.094 Uiso 1 1 calc R
C4D C 0.8602(5) 0.3724(5) 0.0758(3) 0.074(5) Uani 1 1 d G
H4DA H 0.8703 0.4104 0.0563 0.089 Uiso 1 1 calc R
C4E C 0.8212(4) 0.3845(4) 0.1129(3) 0.055(3) Uani 1 1 d G
H4EA H 0.8047 0.4309 0.1186 0.066 Uiso 1 1 calc R
C4F C 0.8063(4) 0.3288(4) 0.1414(2) 0.044(3) Uani 1 1 d G
H4FA H 0.7796 0.3371 0.1667 0.053 Uiso 1 1 calc R
C4G C 0.8859(3) 0.1366(4) 0.1757(3) 0.044(3) Uani 1 1 d G
C4H C 0.9364(4) 0.1601(4) 0.2045(3) 0.062(4) Uani 1 1 d G
H4HA H 0.9301 0.2016 0.2220 0.074 Uiso 1 1 calc R
C4I C 0.9960(3) 0.1229(5) 0.2078(3) 0.069(5) Uani 1 1 d G
H4IA H 1.0305 0.1390 0.2275 0.083 Uiso 1 1 calc R
C4J C 1.0053(3) 0.0622(5) 0.1822(3) 0.061(4) Uani 1 1 d G
H4JA H 1.0460 0.0368 0.1845 0.073 Uiso 1 1 calc R
C4K C 0.9548(4) 0.0387(4) 0.1534(3) 0.067(4) Uani 1 1 d G
H4KA H 0.9611 -0.0028 0.1360 0.080 Uiso 1 1 calc R
C4L C 0.8951(4) 0.0759(5) 0.1502(3) 0.056(4) Uani 1 1 d G
H4LA H 0.8606 0.0599 0.1305 0.068 Uiso 1 1 calc R
N11 N 0.8187(4) 0.2619(5) 0.6045(3) 0.0305(18) Uani 1 1 d .
C12 C 0.8233(6) 0.2347(7) 0.5633(4) 0.045(3) Uani 1 1 d .
H12A H 0.7941 0.1974 0.5543 0.054 Uiso 1 1 calc R
C13 C 0.8696(7) 0.2598(8) 0.5336(4) 0.056(4) Uani 1 1 d .
H13A H 0.8710 0.2407 0.5044 0.067 Uiso 1 1 calc R
C14 C 0.9136(6) 0.3126(6) 0.5464(3) 0.037(2) Uani 1 1 d .
C15 C 0.9087(6) 0.3397(6) 0.5890(3) 0.039(3) Uani 1 1 d .
H15A H 0.9379 0.3761 0.5993 0.047 Uiso 1 1 calc R
C16 C 0.8609(6) 0.3128(6) 0.6158(4) 0.039(3) Uani 1 1 d .
H16A H 0.8577 0.3322 0.6449 0.047 Uiso 1 1 calc R
N17 N 0.9591(5) 0.3378(6) 0.5156(3) 0.046(3) Uani 1 1 d .
H17A H 0.9553 0.3197 0.4886 0.055 Uiso 1 1 calc R
C18 C 1.0074(6) 0.3857(7) 0.5215(4) 0.045(3) Uani 1 1 d .
O19 O 1.0232(5) 0.4129(6) 0.5575(3) 0.067(3) Uani 1 1 d .
N21 N 0.6679(4) 0.2598(5) 0.6071(3) 0.0311(18) Uani 1 1 d .
C22 C 0.6476(6) 0.2169(7) 0.5732(4) 0.048(3) Uani 1 1 d .
H22A H 0.6688 0.1720 0.5704 0.057 Uiso 1 1 calc R
C23 C 0.5985(7) 0.2340(7) 0.5429(4) 0.051(3) Uani 1 1 d .
H23A H 0.5878 0.2025 0.5190 0.061 Uiso 1 1 calc R
C24 C 0.5648(6) 0.2968(7) 0.5471(3) 0.038(2) Uani 1 1 d .
C25 C 0.5833(6) 0.3419(7) 0.5822(4) 0.046(3) Uani 1 1 d .
H25A H 0.5613 0.3861 0.5861 0.055 Uiso 1 1 calc R
C26 C 0.6347(6) 0.3211(7) 0.6115(4) 0.045(3) Uani 1 1 d .
H26A H 0.6466 0.3517 0.6356 0.054 Uiso 1 1 calc R
N27 N 0.5189(5) 0.3160(6) 0.5140(3) 0.048(3) Uani 1 1 d .
H27A H 0.5206 0.2921 0.4889 0.058 Uiso 1 1 calc R
C28 C 0.4725(7) 0.3666(9) 0.5158(4) 0.058(4) Uani 1 1 d .
O29 O 0.4595(6) 0.4013(7) 0.5485(3) 0.082(4) Uani 1 1 d .
N31 N 0.6797(4) 0.2550(5) 0.2749(3) 0.0305(18) Uani 1 1 d .
C32 C 0.6652(6) 0.2150(6) 0.3109(4) 0.040(3) Uani 1 1 d .
H32A H 0.6893 0.1723 0.3161 0.048 Uiso 1 1 calc R
C33 C 0.6169(6) 0.2341(7) 0.3401(4) 0.043(3) Uani 1 1 d .
H33A H 0.6091 0.2060 0.3658 0.051 Uiso 1 1 calc R
C34 C 0.5794(5) 0.2949(5) 0.3318(3) 0.030(2) Uani 1 1 d .
C35 C 0.5942(6) 0.3356(6) 0.2941(4) 0.042(3) Uani 1 1 d .
H35A H 0.5691 0.3770 0.2870 0.050 Uiso 1 1 calc R
C36 C 0.6453(6) 0.3146(6) 0.2679(3) 0.037(2) Uani 1 1 d .
H36A H 0.6570 0.3439 0.2434 0.044 Uiso 1 1 calc R
N37 N 0.5303(4) 0.3142(5) 0.3624(3) 0.0333(19) Uani 1 1 d .
H37A H 0.5334 0.2950 0.3892 0.040 Uiso 1 1 calc R
C38 C 0.4783(5) 0.3599(6) 0.3547(3) 0.035(2) Uani 1 1 d .
O39 O 0.4646(4) 0.3860(5) 0.3189(2) 0.0426(19) Uani 1 1 d .
N41 N 0.8284(4) 0.2580(5) 0.2711(3) 0.0312(18) Uani 1 1 d .
C42 C 0.8423(6) 0.2196(7) 0.3078(4) 0.043(3) Uani 1 1 d .
H42A H 0.8177 0.1773 0.3128 0.051 Uiso 1 1 calc R
C43 C 0.8907(5) 0.2392(6) 0.3381(4) 0.038(2) Uani 1 1 d .
H43A H 0.9006 0.2097 0.3631 0.045 Uiso 1 1 calc R
C44 C 0.9256(5) 0.3025(6) 0.3322(3) 0.031(2) Uani 1 1 d .
C45 C 0.9115(6) 0.3410(6) 0.2936(4) 0.041(3) Uani 1 1 d .
H45A H 0.9357 0.3831 0.2873 0.049 Uiso 1 1 calc R
C46 C 0.8627(6) 0.3183(6) 0.2648(4) 0.039(3) Uani 1 1 d .
H46A H 0.8526 0.3462 0.2391 0.047 Uiso 1 1 calc R
N47 N 0.9693(4) 0.3242(5) 0.3648(3) 0.035(2) Uani 1 1 d .
H47A H 0.9653 0.3044 0.3912 0.042 Uiso 1 1 calc R
C48 C 1.0186(5) 0.3732(7) 0.3608(4) 0.037(2) Uani 1 1 d .
O49 O 1.0371(4) 0.3977(4) 0.3253(2) 0.0391(18) Uani 1 1 d .
N51 N 1.0188(5) 0.3816(5) 0.4415(3) 0.040(2) Uani 1 1 d .
C52 C 1.0438(6) 0.4059(7) 0.4804(4) 0.045(3) Uani 1 1 d .
C53 C 1.0994(7) 0.4479(9) 0.4828(5) 0.065(4) Uani 1 1 d .
H53A H 1.1156 0.4649 0.5108 0.078 Uiso 1 1 calc R
C54 C 1.1315(7) 0.4651(10) 0.4442(5) 0.070(5) Uani 1 1 d .
H54A H 1.1710 0.4928 0.4454 0.084 Uiso 1 1 calc R
C55 C 1.1054(6) 0.4416(8) 0.4033(4) 0.055(4) Uani 1 1 d .
H55A H 1.1257 0.4538 0.3760 0.067 Uiso 1 1 calc R
C56 C 1.0492(5) 0.4003(7) 0.4041(4) 0.038(2) Uani 1 1 d .
N61 N 0.4685(4) 0.3615(5) 0.4355(3) 0.038(2) Uani 1 1 d .
C62 C 0.4367(7) 0.3820(9) 0.4719(4) 0.058(4) Uani 1 1 d .
C63 C 0.3766(8) 0.4187(13) 0.4703(5) 0.105(9) Uani 1 1 d .
H63A H 0.3555 0.4332 0.4969 0.126 Uiso 1 1 calc R
C64 C 0.3487(10) 0.4332(15) 0.4291(6) 0.126(11) Uani 1 1 d .
H64A H 0.3067 0.4562 0.4267 0.151 Uiso 1 1 calc R
C65 C 0.3820(7) 0.4145(10) 0.3915(4) 0.071(5) Uani 1 1 d .
H65A H 0.3644 0.4261 0.3628 0.085 Uiso 1 1 calc R
C66 C 0.4411(6) 0.3787(7) 0.3961(4) 0.044(3) Uani 1 1 d .
F71 F 0.8652(4) 0.4669(7) 0.7042(5) 0.124(5) Uani 1 1 d .
F72 F 0.7858(5) 0.4625(5) 0.7528(3) 0.077(3) Uani 1 1 d .
F73 F 0.8046(5) 0.3754(5) 0.7115(3) 0.071(2) Uani 1 1 d .
C74 C 0.8057(6) 0.4478(7) 0.7114(5) 0.052(3) Uani 1 1 d .
S75 S 0.74604(13) 0.48234(15) 0.67030(9) 0.0330(5) Uani 1 1 d .
O76 O 0.6832(4) 0.4600(6) 0.6843(4) 0.076(3) Uani 1 1 d .
O77 O 0.7671(6) 0.4502(6) 0.6295(3) 0.070(3) Uani 1 1 d .
O78 O 0.7581(5) 0.5576(4) 0.6724(3) 0.055(2) Uani 1 1 d .
F81 F 0.6499(8) 0.4648(11) 0.1549(6) 0.172(8) Uani 1 1 d .
F82 F 0.6084(5) 0.4609(6) 0.2189(5) 0.121(5) Uani 1 1 d .
F83 F 0.6151(6) 0.5579(6) 0.1851(7) 0.178(9) Uani 1 1 d .
C84 C 0.6472(9) 0.4973(11) 0.1929(8) 0.090(7) Uani 1 1 d .
S85 S 0.72869(17) 0.51259(19) 0.21709(13) 0.0526(8) Uani 1 1 d .
O86 O 0.7610(6) 0.5543(7) 0.1839(4) 0.092(4) Uani 1 1 d .
O87 O 0.7171(7) 0.5509(8) 0.2573(5) 0.110(5) Uani 1 1 d .
O88 O 0.7529(5) 0.4426(5) 0.2223(4) 0.064(3) Uani 1 1 d .
F91 F 0.0399(10) 0.0602(9) 0.4779(6) 0.177(9) Uani 1 1 d .
F92 F -0.0478(7) 0.1074(6) 0.5040(4) 0.121(5) Uani 1 1 d .
F93 F -0.0523(12) 0.0638(10) 0.4389(5) 0.189(11) Uani 1 1 d .
C94 C -0.0166(16) 0.0988(12) 0.4671(8) 0.122(11) Uani 1 1 d .
S95 S 0.0111(2) 0.1815(2) 0.44307(13) 0.0647(10) Uani 1 1 d .
O96 O 0.0361(8) 0.1616(8) 0.4006(4) 0.117(6) Uani 1 1 d .
O97 O 0.0596(8) 0.2087(11) 0.4751(6) 0.142(7) Uani 1 1 d .
O98 O -0.0472(5) 0.2234(5) 0.4410(3) 0.049(2) Uani 1 1 d .
F101 F 0.5847(10) 0.0742(9) 0.4044(7) 0.178(8) Uani 1 1 d .
F102 F 0.5878(8) 0.0767(8) 0.4739(7) 0.170(8) Uani 1 1 d .
F103 F 0.5126(8) 0.0155(6) 0.4437(5) 0.131(5) Uani 1 1 d .
C104 C 0.5458(13) 0.0731(10) 0.4426(7) 0.093(7) Uani 1 1 d .
S105 S 0.49241(19) 0.1511(2) 0.43747(12) 0.0538(8) Uani 1 1 d .
O106 O 0.4562(9) 0.1427(9) 0.4778(5) 0.136(7) Uani 1 1 d .
O107 O 0.4578(9) 0.1409(7) 0.3981(4) 0.115(6) Uani 1 1 d .
O108 O 0.5380(5) 0.2099(5) 0.4390(3) 0.054(2) Uani 1 1 d .
C111 C 0.6665(16) -0.0005(15) 0.5587(9) 0.159(13) Uani 1 1 d .
H11A H 0.6554 0.0468 0.5470 0.238 Uiso 1 1 calc R
H11B H 0.6254 -0.0254 0.5664 0.238 Uiso 1 1 calc R
H11C H 0.6900 -0.0276 0.5361 0.238 Uiso 1 1 calc R
C112 C 0.7105(10) 0.0070(10) 0.5998(6) 0.079(5) Uani 1 1 d .
C113 C 0.7344(18) -0.0598(13) 0.6239(9) 0.165(14) Uani 1 1 d .
H11D H 0.7620 -0.0465 0.6499 0.248 Uiso 1 1 calc R
H11E H 0.7608 -0.0886 0.6035 0.248 Uiso 1 1 calc R
H11F H 0.6959 -0.0873 0.6336 0.248 Uiso 1 1 calc R
O114 O 0.7213(6) 0.0635(7) 0.6152(4) 0.077(3) Uani 1 1 d .
C115 C 0.7539(12) 0.4069(19) 0.3491(10) 0.163(15) Uani 1 1 d .
H11G H 0.7274 0.3633 0.3467 0.244 Uiso 1 1 calc R
H11H H 0.7754 0.4162 0.3206 0.244 Uiso 1 1 calc R
H11I H 0.7248 0.4468 0.3565 0.244 Uiso 1 1 calc R
C116 C 0.8077(15) 0.3979(14) 0.3862(12) 0.137(13) Uani 1 1 d .
C117 C 0.8544(10) 0.4590(12) 0.3922(7) 0.098(6) Uani 1 1 d .
H11J H 0.8889 0.4466 0.4144 0.146 Uiso 1 1 calc R
H11K H 0.8297 0.5007 0.4023 0.146 Uiso 1 1 calc R
H11L H 0.8752 0.4698 0.3637 0.146 Uiso 1 1 calc R
O118 O 0.8133(13) 0.3474(11) 0.4107(11) 0.202(13) Uani 1 1 d .
C121 C 0.762(3) 0.153(5) 0.4271(16) 0.30(5) Uani 0.75 1 d P
H12B H 0.7480 0.2005 0.4368 0.447 Uiso 0.75 1 calc PR
H12C H 0.7320 0.1360 0.4035 0.447 Uiso 0.75 1 calc PR
H12D H 0.8076 0.1563 0.4156 0.447 Uiso 0.75 1 calc PR
C122 C 0.7617(16) 0.110(2) 0.4603(10) 0.126(15) Uani 0.75 1 d P
C123 C 0.778(3) 0.029(3) 0.4507(19) 0.24(3) Uani 0.75 1 d P
H12E H 0.7817 0.0032 0.4791 0.357 Uiso 0.75 1 calc PR
H12F H 0.8196 0.0253 0.4347 0.357 Uiso 0.75 1 calc PR
H12G H 0.7415 0.0082 0.4325 0.357 Uiso 0.75 1 calc PR
O124 O 0.7536(13) 0.1229(13) 0.4973(6) 0.139(10) Uani 0.75 1 d P
C125 C 0.7349(17) 0.394(2) 0.5040(10) 0.112(12) Uani 0.75 1 d P
H12H H 0.7690 0.4262 0.5163 0.168 Uiso 0.75 1 calc PR
H12I H 0.7563 0.3515 0.4920 0.168 Uiso 0.75 1 calc PR
H12J H 0.7045 0.3802 0.5277 0.168 Uiso 0.75 1 calc PR
C126 C 0.696(2) 0.432(3) 0.467(2) 0.20(3) Uani 0.75 1 d P
C127 C 0.646(2) 0.390(5) 0.4507(14) 0.39(6) Uani 0.75 1 d P
H12K H 0.6186 0.4177 0.4292 0.591 Uiso 0.75 1 calc PR
H12L H 0.6178 0.3750 0.4753 0.591 Uiso 0.75 1 calc PR
H12M H 0.6643 0.3488 0.4358 0.591 Uiso 0.75 1 calc PR
O128 O 0.7260(11) 0.4870(16) 0.4549(13) 0.193(15) Uani 0.75 1 d P
C131 C 0.719(3) 0.219(3) 0.935(3) 0.29(4) Uani 0.75 1 d P
H13B H 0.7229 0.1692 0.9269 0.428 Uiso 0.75 1 calc PR
H13C H 0.7472 0.2480 0.9155 0.428 Uiso 0.75 1 calc PR
H13D H 0.6728 0.2347 0.9317 0.428 Uiso 0.75 1 calc PR
C132 C 0.740(3) 0.228(2) 0.9773(19) 0.143(16) Uani 0.75 1 d P
C133 C 0.746(2) 0.302(3) 0.9842(16) 0.19(2) Uani 0.75 1 d P
H13E H 0.7637 0.3114 1.0144 0.292 Uiso 0.75 1 calc PR
H13F H 0.7025 0.3252 0.9805 0.292 Uiso 0.75 1 calc PR
H13G H 0.7769 0.3221 0.9624 0.292 Uiso 0.75 1 calc PR
O134 O 0.7421(19) 0.1894(17) 1.0071(13) 0.201(18) Uani 0.75 1 d P

loop_
_atom_site_aniso_label
_atom_site_aniso_U_11
_atom_site_aniso_U_22
_atom_site_aniso_U_33
_atom_site_aniso_U_23
_atom_site_aniso_U_13
_atom_site_aniso_U_12
Pd1 0.0291(4) 0.0291(4) 0.0196(3) 0.0007(3) 0.0012(3) 0.0003(3)
Pd2 0.0282(4) 0.0335(4) 0.0260(4) -0.0001(3) 0.0011(3) -0.0012(3)
P1 0.0246(12) 0.0332(13) 0.0259(12) 0.0029(10) -0.0010(9) 0.0020(10)
P2 0.0261(12) 0.0304(13) 0.0268(12) 0.0025(10) 0.0052(9) -0.0017(10)
P3 0.0241(12) 0.0409(15) 0.0331(13) -0.0060(11) -0.0013(10) -0.0006(11)
P4 0.0217(12) 0.0412(15) 0.0350(14) -0.0056(12) 0.0029(10) 0.0011(11)
C1 0.035(6) 0.032(5) 0.034(5) 0.002(4) 0.003(4) -0.002(4)
C2 0.029(5) 0.042(6) 0.045(6) -0.012(5) -0.001(5) 0.001(5)
C1A 0.031(5) 0.038(6) 0.033(5) -0.003(4) -0.007(4) 0.009(5)
C1B 0.040(6) 0.044(6) 0.044(6) 0.003(5) -0.005(5) -0.008(5)
C1C 0.039(6) 0.042(7) 0.068(9) 0.001(6) -0.014(6) -0.017(5)
C1D 0.060(9) 0.045(7) 0.070(9) -0.015(7) -0.030(7) -0.003(6)
C1E 0.061(8) 0.068(9) 0.043(7) -0.024(7) -0.010(6) 0.002(7)
C1F 0.050(7) 0.062(8) 0.033(6) -0.005(6) -0.001(5) 0.002(6)
C1G 0.025(5) 0.043(6) 0.036(5) -0.001(5) -0.002(4) -0.001(4)
C1H 0.024(5) 0.049(7) 0.061(8) 0.001(6) 0.003(5) 0.007(5)
C1I 0.045(7) 0.053(8) 0.068(9) 0.003(7) 0.001(6) 0.015(6)
C1J 0.041(7) 0.053(8) 0.080(10) -0.005(7) 0.008(7) 0.005(6)
C1K 0.057(9) 0.069(10) 0.067(9) -0.031(8) 0.004(7) 0.010(7)
C1L 0.030(6) 0.057(8) 0.049(7) -0.017(6) -0.007(5) 0.003(5)
C2A 0.025(5) 0.064(8) 0.036(6) 0.003(5) 0.003(4) -0.007(5)
C2B 0.027(6) 0.080(11) 0.090(11) -0.004(9) -0.008(6) 0.018(7)
C2C 0.044(8) 0.053(9) 0.113(14) -0.013(9) -0.020(8) 0.007(7)
C2D 0.043(8) 0.092(12) 0.065(9) 0.007(9) -0.020(7) -0.025(8)
C2E 0.042(8) 0.056(9) 0.105(13) 0.012(8) -0.028(8) -0.021(7)
C2F 0.029(6) 0.050(8) 0.076(9) 0.001(7) -0.009(6) 0.001(5)
C2G 0.030(5) 0.034(6) 0.039(6) 0.008(4) 0.009(4) -0.001(4)
C2H 0.026(5) 0.040(6) 0.048(6) 0.004(5) 0.013(5) -0.001(4)
C2I 0.039(6) 0.047(7) 0.045(6) -0.001(5) 0.003(5) -0.011(5)
C2J 0.060(8) 0.050(8) 0.062(8) -0.010(6) 0.035(7) -0.012(6)
C2K 0.100(12) 0.049(8) 0.059(9) -0.013(7) 0.051(9) -0.021(8)
C2L 0.081(10) 0.039(7) 0.054(8) -0.007(6) 0.041(7) -0.010(6)
C3A 0.036(6) 0.053(7) 0.041(6) -0.006(5) -0.012(5) 0.002(5)
C3B 0.088(13) 0.16(2) 0.041(8) 0.033(10) 0.014(8) 0.049(13)
C3C 0.119(18) 0.24(3) 0.041(9) 0.034(14) -0.001(10) 0.08(2)
C3D 0.092(15) 0.17(2) 0.082(13) 0.057(15) -0.020(11) 0.045(15)
C3E 0.062(10) 0.063(10) 0.104(14) 0.011(9) -0.008(9) 0.024(8)
C3F 0.049(7) 0.052(8) 0.059(8) -0.003(6) -0.001(6) 0.007(6)
C3G 0.022(5) 0.042(6) 0.053(7) -0.005(5) -0.003(5) 0.003(4)
C3H 0.031(6) 0.053(7) 0.050(7) 0.011(6) -0.005(5) 0.001(5)
C3I 0.030(6) 0.050(7) 0.057(7) -0.004(6) -0.002(5) -0.008(5)
C3J 0.027(6) 0.046(7) 0.066(8) -0.002(6) 0.005(5) -0.003(5)
C3K 0.029(6) 0.065(9) 0.056(7) 0.013(6) -0.012(5) -0.005(6)
C3L 0.036(6) 0.063(9) 0.058(8) 0.007(7) -0.008(6) -0.015(6)
C4A 0.030(5) 0.044(6) 0.037(6) 0.000(5) 0.004(4) 0.002(5)
C4B 0.073(10) 0.061(9) 0.042(7) 0.008(6) 0.020(7) 0.006(7)
C4C 0.090(12) 0.081(12) 0.066(10) 0.028(9) 0.046(9) 0.027(10)
C4D 0.056(9) 0.092(13) 0.074(11) 0.032(10) 0.005(8) 0.000(9)
C4E 0.040(7) 0.056(8) 0.069(9) 0.011(7) 0.003(6) 0.012(6)
C4F 0.030(6) 0.061(8) 0.043(6) -0.007(6) 0.001(5) 0.009(5)
C4G 0.029(6) 0.058(8) 0.045(6) 0.008(6) 0.007(5) 0.006(5)
C4H 0.025(6) 0.086(11) 0.074(10) 0.008(8) 0.002(6) 0.011(6)
C4I 0.023(6) 0.090(12) 0.094(12) 0.032(10) -0.009(7) 0.001(7)
C4J 0.034(7) 0.069(10) 0.080(10) 0.025(8) 0.014(7) 0.026(7)
C4K 0.048(8) 0.076(11) 0.077(10) 0.018(8) 0.013(7) 0.025(8)
C4L 0.035(7) 0.073(10) 0.061(8) -0.002(7) 0.012(6) 0.016(6)
N11 0.030(4) 0.032(5) 0.030(4) -0.003(3) 0.010(3) -0.003(3)
C12 0.046(7) 0.060(8) 0.030(5) -0.016(5) 0.012(5) -0.028(6)
C13 0.055(8) 0.072(9) 0.041(6) -0.025(6) 0.022(6) -0.028(7)
C14 0.044(6) 0.042(6) 0.027(5) -0.009(4) 0.009(4) -0.009(5)
C15 0.052(7) 0.038(6) 0.027(5) -0.005(4) 0.004(5) -0.011(5)
C16 0.042(6) 0.047(7) 0.028(5) -0.009(5) -0.003(4) -0.003(5)
N17 0.041(5) 0.069(7) 0.027(4) -0.008(5) 0.009(4) -0.023(5)
C18 0.038(6) 0.064(8) 0.034(6) 0.001(6) 0.003(5) -0.018(6)
O19 0.076(7) 0.091(8) 0.033(4) -0.007(5) 0.003(4) -0.046(6)
N21 0.035(5) 0.033(5) 0.025(4) -0.002(3) -0.009(3) 0.006(4)
C22 0.044(7) 0.039(6) 0.060(8) -0.018(6) -0.018(6) 0.017(5)
C23 0.060(8) 0.052(8) 0.040(6) -0.013(6) -0.017(6) 0.011(6)
C24 0.035(6) 0.052(7) 0.027(5) 0.002(5) 0.001(4) 0.007(5)
C25 0.056(8) 0.047(7) 0.034(6) -0.013(5) -0.013(5) 0.022(6)
C26 0.061(8) 0.045(7) 0.029(5) -0.013(5) -0.007(5) 0.011(6)
N27 0.042(6) 0.081(8) 0.022(4) 0.002(5) -0.002(4) 0.021(5)
C28 0.051(8) 0.093(11) 0.029(6) 0.009(6) 0.004(5) 0.034(8)
O29 0.082(8) 0.125(10) 0.040(5) -0.009(6) 0.003(5) 0.064(7)
N31 0.022(4) 0.041(5) 0.028(4) 0.002(4) 0.002(3) 0.004(3)
C32 0.046(6) 0.039(6) 0.034(6) 0.004(5) 0.008(5) 0.011(5)
C33 0.042(6) 0.048(7) 0.038(6) 0.012(5) 0.008(5) 0.011(5)
C34 0.036(5) 0.027(5) 0.028(5) -0.002(4) 0.002(4) 0.005(4)
C35 0.049(7) 0.035(6) 0.042(6) 0.007(5) 0.012(5) 0.007(5)
C36 0.045(6) 0.042(6) 0.024(5) 0.006(4) 0.005(4) -0.001(5)
N37 0.032(5) 0.042(5) 0.026(4) 0.008(4) 0.007(3) 0.009(4)
C38 0.030(5) 0.044(6) 0.030(5) 0.002(5) -0.002(4) -0.002(5)
O39 0.047(5) 0.050(5) 0.031(4) 0.010(4) -0.005(3) 0.007(4)
N41 0.026(4) 0.036(5) 0.031(4) -0.002(4) -0.003(3) -0.007(4)
C42 0.043(6) 0.046(7) 0.038(6) 0.012(5) -0.012(5) -0.007(5)
C43 0.035(6) 0.041(6) 0.037(6) 0.009(5) -0.006(4) -0.007(5)
C44 0.027(5) 0.038(6) 0.028(5) 0.003(4) -0.003(4) -0.004(4)
C45 0.054(7) 0.038(6) 0.030(5) 0.009(5) -0.012(5) -0.014(5)
C46 0.038(6) 0.045(7) 0.034(5) 0.010(5) -0.009(5) -0.006(5)
N47 0.038(5) 0.040(5) 0.027(4) 0.006(4) -0.006(4) -0.013(4)
C48 0.023(5) 0.052(7) 0.035(5) 0.006(5) 0.000(4) -0.001(5)
O49 0.036(4) 0.049(5) 0.032(4) 0.011(3) -0.001(3) -0.006(4)
N51 0.038(5) 0.050(6) 0.031(5) 0.005(4) 0.003(4) -0.016(4)
C52 0.037(6) 0.069(8) 0.029(5) 0.002(5) 0.002(4) -0.022(6)
C53 0.057(8) 0.098(12) 0.042(7) -0.006(7) 0.007(6) -0.039(8)
C54 0.058(9) 0.107(13) 0.045(7) 0.003(8) -0.004(6) -0.058(9)
C55 0.039(7) 0.082(10) 0.045(7) 0.001(7) 0.005(5) -0.027(7)
C56 0.024(5) 0.051(7) 0.038(6) 0.005(5) 0.000(4) -0.007(5)
N61 0.026(4) 0.051(6) 0.036(5) 0.007(4) -0.001(4) 0.013(4)
C62 0.047(7) 0.090(11) 0.036(6) 0.003(7) 0.001(5) 0.032(7)
C63 0.067(10) 0.21(2) 0.042(8) 0.014(11) 0.012(7) 0.091(14)
C64 0.092(13) 0.24(3) 0.049(9) 0.011(13) 0.005(9) 0.120(17)
C65 0.045(8) 0.129(15) 0.039(7) 0.013(8) -0.001(6) 0.047(9)
C66 0.029(5) 0.071(9) 0.031(5) 0.013(5) 0.001(4) 0.012(6)
F71 0.030(5) 0.163(12) 0.177(12) 0.081(10) -0.029(6) -0.025(6)
F72 0.115(8) 0.072(6) 0.043(4) -0.007(4) -0.021(5) 0.014(5)
F73 0.091(7) 0.055(5) 0.067(5) 0.016(4) 0.009(5) 0.023(5)
C74 0.038(7) 0.048(7) 0.069(9) -0.013(7) -0.005(6) 0.007(6)
S75 0.0276(12) 0.0358(14) 0.0356(13) 0.0023(11) -0.0005(10) -0.0015(10)
O76 0.027(5) 0.092(8) 0.107(9) 0.023(7) -0.003(5) -0.001(5)
O77 0.105(9) 0.061(6) 0.043(5) -0.012(5) 0.008(5) 0.012(6)
O78 0.070(6) 0.028(4) 0.065(6) 0.006(4) -0.011(5) 0.001(4)
F81 0.157(14) 0.22(2) 0.134(13) 0.011(13) -0.071(11) -0.106(14)
F82 0.043(5) 0.089(8) 0.231(16) 0.064(9) -0.010(7) -0.015(5)
F83 0.094(9) 0.068(8) 0.37(3) 0.080(12) -0.108(12) -0.020(7)
C84 0.059(10) 0.076(12) 0.133(18) 0.037(12) -0.041(11) -0.028(9)
S85 0.0419(17) 0.0485(18) 0.067(2) 0.0029(16) -0.0104(15) -0.0019(14)
O86 0.086(8) 0.091(9) 0.097(9) 0.034(7) -0.024(7) -0.050(7)
O87 0.080(9) 0.106(11) 0.144(13) -0.073(10) 0.011(8) -0.001(8)
O88 0.065(6) 0.043(5) 0.085(7) 0.003(5) 0.000(5) 0.016(5)
F91 0.25(2) 0.122(12) 0.160(15) 0.070(11) 0.081(15) 0.091(14)
F92 0.189(13) 0.086(8) 0.091(8) 0.038(6) 0.077(9) 0.033(8)
F93 0.32(3) 0.148(14) 0.100(11) -0.047(10) 0.075(14) -0.145(17)
C94 0.19(3) 0.074(14) 0.100(17) 0.035(13) 0.081(18) 0.053(17)
S95 0.071(3) 0.076(3) 0.0479(19) 0.0170(18) 0.0147(17) 0.015(2)
O96 0.169(14) 0.103(10) 0.081(9) 0.034(8) 0.086(9) 0.047(10)
O97 0.090(11) 0.176(18) 0.157(16) 0.036(14) -0.060(11) -0.001(11)
O98 0.061(5) 0.052(5) 0.035(4) 0.005(4) 0.008(4) 0.005(4)
F101 0.197(18) 0.127(13) 0.21(2) -0.058(13) 0.083(16) 0.002(12)
F102 0.159(14) 0.104(11) 0.24(2) 0.040(12) -0.099(14) 0.029(10)
F103 0.205(15) 0.059(7) 0.127(11) 0.020(7) -0.045(10) -0.021(8)
C104 0.14(2) 0.054(11) 0.082(13) 0.006(9) -0.040(14) -0.002(12)
S105 0.057(2) 0.057(2) 0.0470(18) 0.0032(15) -0.0011(15) 0.0009(16)
O106 0.160(15) 0.124(13) 0.127(13) -0.058(10) 0.095(12) -0.052(11)
O107 0.186(15) 0.086(9) 0.071(8) 0.020(7) -0.062(9) -0.031(10)
O108 0.079(7) 0.053(6) 0.032(4) 0.001(4) -0.002(4) 0.003(5)
C111 0.23(3) 0.13(2) 0.11(2) 0.009(17) -0.05(2) -0.10(2)
C112 0.089(13) 0.067(11) 0.081(12) -0.003(9) 0.006(10) -0.023(10)
C113 0.32(4) 0.072(15) 0.105(19) 0.001(14) -0.04(2) 0.05(2)
O114 0.072(7) 0.070(8) 0.088(8) -0.016(6) -0.015(6) -0.005(6)
C115 0.073(15) 0.23(4) 0.18(3) -0.10(3) -0.029(17) -0.014(19)
C116 0.13(2) 0.067(14) 0.21(3) -0.045(18) 0.10(2) -0.004(15)
C117 0.096(15) 0.096(16) 0.101(15) -0.015(12) 0.009(12) -0.009(12)
O118 0.21(2) 0.085(14) 0.31(3) 0.004(18) 0.13(2) 0.011(15)
C121 0.28(7) 0.50(14) 0.11(4) 0.03(6) 0.01(4) -0.18(8)
C122 0.13(2) 0.18(3) 0.069(16) -0.07(2) 0.024(16) -0.11(2)
C123 0.26(6) 0.20(5) 0.26(6) -0.14(5) 0.14(5) -0.13(5)
O124 0.19(2) 0.16(2) 0.075(12) -0.055(13) 0.032(13) -0.098(18)
C125 0.11(3) 0.14(3) 0.081(19) -0.02(2) -0.011(18) -0.01(2)
C126 0.13(3) 0.19(5) 0.28(6) -0.07(4) 0.17(4) -0.07(3)
C127 0.22(5) 0.83(16) 0.13(3) 0.16(6) -0.08(3) -0.39(8)
O128 0.083(15) 0.16(2) 0.34(4) -0.08(3) 0.11(2) 0.007(16)
C131 0.32(9) 0.11(4) 0.42(12) -0.06(6) -0.15(8) -0.03(4)
C132 0.18(4) 0.08(3) 0.17(4) -0.01(3) 0.01(4) -0.03(3)
C133 0.20(5) 0.22(6) 0.17(4) 0.10(4) -0.03(3) -0.07(4)
O134 0.24(4) 0.12(2) 0.25(4) 0.07(3) 0.10(3) 0.05(2)

loop_
_atom_type_symbol
_atom_type_description
_atom_type_scat_dispersion_real
_atom_type_scat_dispersion_imag
_atom_type_scat_source
C C 0.0033 0.0016 'International Tables Vol C Tables 4.2.6.8 and 6.1.1.4'
H H 0.0000 0.0000 'International Tables Vol C Tables 4.2.6.8 and 6.1.1.4'
N N 0.0061 0.0033 'International Tables Vol C Tables 4.2.6.8 and 6.1.1.4'
O O 0.0106 0.0060 'International Tables Vol C Tables 4.2.6.8 and 6.1.1.4'
F F 0.0171 0.0103 'International Tables Vol C Tables 4.2.6.8 and 6.1.1.4'
P P 0.1023 0.0942 'International Tables Vol C Tables 4.2.6.8 and 6.1.1.4'
S S 0.1246 0.1234 'International Tables Vol C Tables 4.2.6.8 and 6.1.1.4'
Pd Pd -0.9988 1.0072 'International Tables Vol C Tables 4.2.6.8 and 6.1.1.4'

loop_
_geom_angle_atom_site_label_1
_geom_angle_atom_site_label_2
_geom_angle_atom_site_label_3
_geom_angle
N21 Pd1 N11 91.7(3)
N21 Pd1 P2 96.6(3)
N11 Pd1 P2 171.6(3)
N21 Pd1 P1 167.7(3)
N11 Pd1 P1 99.0(3)
P2 Pd1 P1 72.59(10)
N41 Pd2 N31 90.4(3)
N41 Pd2 P4 99.3(2)
N31 Pd2 P4 170.1(2)
N41 Pd2 P3 171.5(2)
N31 Pd2 P3 98.0(2)
P4 Pd2 P3 72.29(10)
C1A P1 C1G 106.4(4)
C1A P1 C1 111.3(4)
C1G P1 C1 107.0(4)
C1A P1 Pd1 118.5(3)
C1G P1 Pd1 118.8(3)
C1 P1 Pd1 93.6(3)
C1A P1 P2 114.9(3)
C1G P1 P2 135.3(3)
C1 P1 P2 42.6(3)
Pd1 P1 P2 53.48(8)
C2A P2 C2G 106.2(4)
C2A P2 C1 113.6(5)
C2G P2 C1 107.0(4)
C2A P2 Pd1 119.9(3)
C2G P2 Pd1 114.7(2)
C1 P2 Pd1 94.6(3)
C2A P2 P1 143.2(3)
C2G P2 P1 108.4(3)
C1 P2 P1 43.3(3)
Pd1 P2 P1 53.93(8)
C3A P3 C3G 105.7(4)
C3A P3 C2 111.9(5)
C3G P3 C2 110.9(5)
C3A P3 Pd2 117.2(3)
C3G P3 Pd2 116.9(3)
C2 P3 Pd2 94.0(4)
C3A P3 P4 114.1(3)
C3G P3 P4 138.5(3)
C2 P3 P4 43.2(3)
Pd2 P3 P4 53.60(8)
C4G P4 C4A 107.1(4)
C4G P4 C2 110.0(5)
C4A P4 C2 108.4(5)
C4G P4 Pd2 123.4(3)
C4A P4 Pd2 111.8(3)
C2 P4 Pd2 95.0(4)
C4G P4 P3 142.6(3)
C4A P4 P3 107.1(3)
C2 P4 P3 43.7(3)
Pd2 P4 P3 54.11(8)
P2 C1 P1 94.1(5)
P4 C2 P3 93.2(5)
C1B C1A C1F 120.0
C1B C1A P1 116.8(4)
C1F C1A P1 123.2(4)
C1A C1B C1C 120.0
C1D C1C C1B 120.0
C1C C1D C1E 120.0
C1F C1E C1D 120.0
C1E C1F C1A 120.0
C1H C1G C1L 120.0
C1H C1G P1 118.3(4)
C1L C1G P1 121.6(4)
C1I C1H C1G 120.0
C1H C1I C1J 120.0
C1K C1J C1I 120.0
C1J C1K C1L 120.0
C1K C1L C1G 120.0
C2B C2A C2F 120.0
C2B C2A P2 118.2(5)
C2F C2A P2 121.6(5)
C2A C2B C2C 120.0
C2B C2C C2D 120.0
C2E C2D C2C 120.0
C2F C2E C2D 120.0
C2E C2F C2A 120.0
C2H C2G C2L 120.0
C2H C2G P2 120.9(4)
C2L C2G P2 119.1(4)
C2I C2H C2G 120.0
C2H C2I C2J 120.0
C2K C2J C2I 120.0
C2L C2K C2J 120.0
C2K C2L C2G 120.0
C3B C3A C3F 120.0
C3B C3A P3 123.0(5)
C3F C3A P3 116.9(5)
C3A C3B C3C 120.0
C3D C3C C3B 120.0
C3C C3D C3E 120.0
C3D C3E C3F 120.0
C3E C3F C3A 120.0
C3H C3G C3L 120.0
C3H C3G P3 121.3(4)
C3L C3G P3 118.7(4)
C3G C3H C3I 120.0
C3H C3I C3J 120.0
C3K C3J C3I 120.0
C3L C3K C3J 120.0
C3K C3L C3G 120.0
C4B C4A C4F 120.0
C4B C4A P4 119.5(4)
C4F C4A P4 120.5(4)
C4A C4B C4C 120.0
C4B C4C C4D 120.0
C4C C4D C4E 120.0
C4F C4E C4D 120.0
C4E C4F C4A 120.0
C4H C4G C4L 120.0
C4H C4G P4 118.9(5)
C4L C4G P4 121.0(5)
C4G C4H C4I 120.0
C4J C4I C4H 120.0
C4K C4J C4I 120.0
C4J C4K C4L 120.0
C4K C4L C4G 120.0
C16 N11 C12 117.2(9)
C16 N11 Pd1 121.7(7)
C12 N11 Pd1 121.1(7)
N11 C12 C13 121.4(10)
C14 C13 C12 120.3(11)
C15 C14 C13 117.7(10)
C15 C14 N17 123.2(10)
C13 C14 N17 119.1(10)
C16 C15 C14 118.2(10)
N11 C16 C15 125.3(10)
C18 N17 C14 128.7(10)
O19 C18 N17 124.9(11)
O19 C18 C52 119.8(11)
N17 C18 C52 115.3(10)
C26 N21 C22 116.4(9)
C26 N21 Pd1 125.3(7)
C22 N21 Pd1 118.3(7)
N21 C22 C23 124.1(11)
C22 C23 C24 119.5(11)
C23 C24 N27 118.7(11)
C23 C24 C25 118.1(10)
N27 C24 C25 122.9(11)
C24 C25 C26 119.0(11)
N21 C26 C25 122.8(10)
C28 N27 C24 127.6(11)
O29 C28 N27 125.5(12)
O29 C28 C62 119.6(12)
N27 C28 C62 114.8(11)
C36 N31 C32 118.4(9)
C36 N31 Pd2 118.9(7)
C32 N31 Pd2 122.6(7)
N31 C32 C33 122.2(10)
C32 C33 C34 119.4(10)
C33 C34 C35 118.1(10)
C33 C34 N37 118.7(9)
C35 C34 N37 123.2(9)
C36 C35 C34 118.7(10)
N31 C36 C35 123.2(10)
C38 N37 C34 126.4(9)
O39 C38 N37 124.4(10)
O39 C38 C66 122.1(10)
N37 C38 C66 113.4(9)
C42 N41 C46 118.3(9)
C42 N41 Pd2 118.7(7)
C46 N41 Pd2 122.9(7)
N41 C42 C43 122.1(11)
C42 C43 C44 119.8(10)
N47 C44 C45 123.9(10)
N47 C44 C43 118.8(9)
C45 C44 C43 117.2(9)
C46 C45 C44 119.7(10)
N41 C46 C45 122.6(10)
C48 N47 C44 126.7(9)
O49 C48 N47 124.5(10)
O49 C48 C56 119.6(10)
N47 C48 C56 115.8(9)
C56 N51 C52 118.1(10)
N51 C52 C53 122.2(11)
N51 C52 C18 116.8(10)
C53 C52 C18 121.0(11)
C52 C53 C54 119.2(12)
C53 C54 C55 119.4(12)
C56 C55 C54 117.3(12)
N51 C56 C55 123.7(11)
N51 C56 C48 116.6(9)
C55 C56 C48 119.7(10)
C62 N61 C66 117.4(10)
N61 C62 C63 123.1(12)
N61 C62 C28 115.4(10)
C63 C62 C28 121.3(12)
C64 C63 C62 117.8(13)
C65 C64 C63 119.6(14)
C64 C65 C66 118.7(12)
N61 C66 C65 123.3(11)
N61 C66 C38 118.2(10)
C65 C66 C38 118.5(10)
F71 C74 F72 113.5(13)
F71 C74 F73 107.3(12)
F72 C74 F73 101.4(12)
F71 C74 S75 113.0(11)
F72 C74 S75 110.4(9)
F73 C74 S75 110.4(9)
O76 S75 O77 114.3(7)
O76 S75 O78 115.7(7)
O77 S75 O78 113.6(6)
O76 S75 C74 105.8(7)
O77 S75 C74 103.0(6)
O78 S75 C74 102.4(6)
F81 C84 F82 108.3(17)
F81 C84 F83 106(2)
F82 C84 F83 105.1(19)
F81 C84 S85 112.1(17)
F82 C84 S85 113.1(14)
F83 C84 S85 111.5(13)
O88 S85 O87 116.2(9)
O88 S85 O86 115.4(8)
O87 S85 O86 113.1(9)
O88 S85 C84 101.7(8)
O87 S85 C84 104.9(10)
O86 S85 C84 103.2(8)
F93 C94 F92 111(3)
F93 C94 F91 109(2)
F92 C94 F91 106(2)
F93 C94 S95 110.7(18)
F92 C94 S95 113.1(16)
F91 C94 S95 107(2)
O98 S95 O96 114.5(8)
O98 S95 O97 112.3(9)
O96 S95 O97 116.0(11)
O98 S95 C94 103.7(10)
O96 S95 C94 104.2(10)
O97 S95 C94 104.4(14)
F102 C104 F103 112.0(18)
F102 C104 F101 104(2)
F103 C104 F101 109.6(19)
F102 C104 S105 113.9(15)
F103 C104 S105 112.4(18)
F101 C104 S105 104.8(14)
O107 S105 O106 117.0(11)
O107 S105 O108 116.6(7)
O106 S105 O108 113.1(7)
O107 S105 C104 104.3(10)
O106 S105 C104 98.4(12)
O108 S105 C104 104.2(9)
O114 C112 C111 120(2)
O114 C112 C113 120.5(19)
C111 C112 C113 119(2)
O118 C116 C117 119(4)
O118 C116 C115 125(3)
C117 C116 C115 116(3)
O124 C122 C121 128(5)
O124 C122 C123 114(4)
C121 C122 C123 118(4)
O128 C126 C127 137(7)
O128 C126 C125 110(5)
C127 C126 C125 111(5)
O134 C132 C131 132(5)
O134 C132 C133 121(5)
C131 C132 C133 107(5)

loop_
_geom_bond_atom_site_label_1
_geom_bond_atom_site_label_2
_geom_bond_distance
Pd1 N21 2.105(8)
Pd1 N11 2.119(8)
Pd1 P2 2.254(3)
Pd1 P1 2.267(3)
Pd2 N41 2.104(8)
Pd2 N31 2.114(8)
Pd2 P4 2.248(3)
Pd2 P3 2.263(3)
P1 C1A 1.794(6)
P1 C1G 1.807(6)
P1 C1 1.839(11)
P1 P2 2.676(4)
P2 C2A 1.793(6)
P2 C2G 1.808(6)
P2 C1 1.816(11)
P3 C3A 1.784(7)
P3 C3G 1.807(6)
P3 C2 1.840(11)
P3 P4 2.661(4)
P4 C4G 1.784(6)
P4 C4A 1.799(7)
P4 C2 1.823(11)
C1A C1B 1.3900
C1A C1F 1.3900
C1B C1C 1.3900
C1C C1D 1.3900
C1D C1E 1.3900
C1E C1F 1.3900
C1G C1H 1.3900
C1G C1L 1.3900
C1H C1I 1.3900
C1I C1J 1.3900
C1J C1K 1.3900
C1K C1L 1.3900
C2A C2B 1.3900
C2A C2F 1.3900
C2B C2C 1.3900
C2C C2D 1.3900
C2D C2E 1.3900
C2E C2F 1.3900
C2G C2H 1.3900
C2G C2L 1.3900
C2H C2I 1.3900
C2I C2J 1.3900
C2J C2K 1.3900
C2K C2L 1.3900
C3A C3B 1.3900
C3A C3F 1.3900
C3B C3C 1.3900
C3C C3D 1.3900
C3D C3E 1.3900
C3E C3F 1.3900
C3G C3H 1.3900
C3G C3L 1.3900
C3H C3I 1.3900
C3I C3J 1.3900
C3J C3K 1.3900
C3K C3L 1.3900
C4A C4B 1.3900
C4A C4F 1.3900
C4B C4C 1.3900
C4C C4D 1.3900
C4D C4E 1.3900
C4E C4F 1.3900
C4G C4H 1.3900
C4G C4L 1.3900
C4H C4I 1.3900
C4I C4J 1.3900
C4J C4K 1.3900
C4K C4L 1.3900
N11 C16 1.317(14)
N11 C12 1.342(13)
C12 C13 1.384(15)
C13 C14 1.379(16)
C14 C15 1.380(14)
C14 N17 1.394(13)
C15 C16 1.363(16)
N17 C18 1.335(15)
C18 O19 1.227(14)
C18 C52 1.495(15)
N21 C26 1.341(14)
N21 C22 1.353(14)
C22 C23 1.366(16)
C23 C24 1.370(17)
C24 N27 1.389(14)
C24 C25 1.396(16)
C25 C26 1.397(16)
N27 C28 1.334(16)
C28 O29 1.211(16)
C28 C62 1.516(17)
N31 C36 1.331(14)
N31 C32 1.354(13)
C32 C33 1.366(15)
C33 C34 1.390(15)
C34 C35 1.402(15)
C34 N37 1.410(12)
C35 C36 1.365(15)
N37 C38 1.369(13)
C38 O39 1.207(12)
C38 C66 1.503(15)
N41 C42 1.339(14)
N41 C46 1.343(14)
C42 C43 1.368(15)
C43 C44 1.394(15)
C44 N47 1.365(13)
C44 C45 1.390(14)
C45 C46 1.361(15)
N47 C48 1.360(14)
C48 O49 1.223(12)
C48 C56 1.515(15)
N51 C56 1.335(13)
N51 C52 1.340(14)
C52 C53 1.368(17)
C53 C54 1.375(18)
C54 C55 1.395(18)
C55 C56 1.370(15)
N61 C62 1.330(15)
N61 C66 1.333(13)
C62 C63 1.391(17)
C63 C64 1.37(2)
C64 C65 1.37(2)
C65 C66 1.371(16)
F71 C74 1.271(15)
F72 C74 1.340(16)
F73 C74 1.363(16)
C74 S75 1.821(14)
S75 O76 1.403(10)
S75 O77 1.435(10)
S75 O78 1.439(9)
F81 C84 1.30(3)
F82 C84 1.31(2)
F83 C84 1.33(2)
C84 S85 1.799(16)
S85 O88 1.411(10)
S85 O87 1.427(13)
S85 O86 1.432(12)
F91 C94 1.38(3)
F92 C94 1.29(2)
F93 C94 1.28(4)
C94 S95 1.81(2)
S95 O98 1.411(10)
S95 O96 1.429(12)
S95 O97 1.447(16)
F101 C104 1.40(3)
F102 C104 1.25(2)
F103 C104 1.27(2)
C104 S105 1.82(2)
S105 O107 1.370(12)
S105 O106 1.434(13)
S105 O108 1.436(10)
C111 C112 1.51(3)
C112 O114 1.18(2)
C112 C113 1.52(3)
C115 C116 1.54(4)
C116 O118 1.21(4)
C116 C117 1.49(3)
C121 C122 1.28(7)
C122 O124 1.15(3)
C122 C123 1.59(6)
C125 C126 1.53(7)
C126 O128 1.26(5)
C126 C127 1.35(6)
C131 C132 1.33(7)
C132 O134 1.15(5)
C132 C133 1.42(6)
